data_4515269
loop_
_publ_author_name
'Delcanale, Pietro'
'Galstyan, Anzhela'
'Daniliuc, Constantin G.'
'Grecco, Hernan E.'
'Abbruzzetti, Stefania'
'Faust, Andreas'
'Viappiani, Cristiano'
'Strassert, Cristian A.'

_publ_section_title
;
 Oxygen-Insensitive Aggregates of Pt(II) Complexes as Phosphorescent
 Labels of Proteins with Luminescence Lifetime-Based Readouts.
;
_journal_issue 29
_journal_name_full 'ACS applied materials &amp; interfaces'
_journal_page_first 24361
_journal_page_last 24369
_journal_paper_doi 10.1021/acsami.8b02709
_journal_volume 10
_journal_year 2018
_chemical_formula_sum 'C31 H20 F6 N5 P Pt'
_chemical_formula_weight 802.58
_space_group_IT_number 2
_space_group_name_Hall '-P 1'
_space_group_name_H-M_alt 'P -1'
_symmetry_cell_setting triclinic
_symmetry_space_group_name_H-M 'P -1'
_atom_sites_solution_hydrogens geom
_atom_sites_solution_primary direct
_atom_sites_solution_secondary difmap
_audit_creation_method SHELXL-97
_cell_angle_alpha 103.0370(10)
_cell_angle_beta 103.0710(10)
_cell_angle_gamma 99.6810(10)
_cell_formula_units_Z 2
_cell_length_a 9.1428(2)
_cell_length_b 10.2642(2)
_cell_length_c 16.5067(4)
_cell_measurement_reflns_used 5518
_cell_measurement_temperature 223(2)
_cell_measurement_theta_max 28.28
_cell_measurement_theta_min 4.08
_cell_volume 1430.27(6)
_computing_cell_refinement 'Collect (Nonius B.V., 1998)'
_computing_data_collection 'Collect (Nonius B.V., 1998)'
_computing_data_reduction 'Denzo-SMN (Otwinowski & Minor, 1997)'
_computing_molecular_graphics 'XP (BrukerAXS, 2000)'
_computing_publication_material 'SHELXL-97 (Sheldrick, 1997)'
_computing_structure_refinement 'SHELXL-97 (Sheldrick, 1997)'
_computing_structure_solution 'SHELXS-97 (Sheldrick, 1990)'
_diffrn_ambient_temperature 223(2)
_diffrn_measured_fraction_theta_full 0.987
_diffrn_measured_fraction_theta_max 0.987
_diffrn_measurement_device_type 'Nonius KappaCCD APEXII'
_diffrn_measurement_method '\w and \f scans'
_diffrn_radiation_monochromator 'Montel mirror'
_diffrn_radiation_source 'rotating anode Nonius FR591'
_diffrn_radiation_type MoK\a
_diffrn_radiation_wavelength 0.71073
_diffrn_reflns_av_R_equivalents 0.033
_diffrn_reflns_av_sigmaI/netI 0.0222
_diffrn_reflns_limit_h_max 11
_diffrn_reflns_limit_h_min 0
_diffrn_reflns_limit_k_max 12
_diffrn_reflns_limit_k_min -12
_diffrn_reflns_limit_l_max 19
_diffrn_reflns_limit_l_min -20
_diffrn_reflns_number 16329
_diffrn_reflns_theta_full 26.37
_diffrn_reflns_theta_max 26.37
_diffrn_reflns_theta_min 4.14
_exptl_absorpt_coefficient_mu 5.032
_exptl_absorpt_correction_T_max 0.6331
_exptl_absorpt_correction_T_min 0.4327
_exptl_absorpt_correction_type multi-scan
_exptl_absorpt_process_details 'Denzo (Otwinowski, Borek, Majewski & Minor, 2003)'
_exptl_crystal_colour yellow
_exptl_crystal_density_diffrn 1.864
_exptl_crystal_density_method 'not measured'
_exptl_crystal_description prism
_exptl_crystal_F_000 776
_exptl_crystal_size_max 0.20
_exptl_crystal_size_mid 0.15
_exptl_crystal_size_min 0.10
_refine_diff_density_max 0.946
_refine_diff_density_min -1.764
_refine_diff_density_rms 0.093
_refine_ls_extinction_method none
_refine_ls_goodness_of_fit_ref 1.053
_refine_ls_hydrogen_treatment constr
_refine_ls_matrix_type full
_refine_ls_number_parameters 397
_refine_ls_number_reflns 5774
_refine_ls_number_restraints 18
_refine_ls_restrained_S_all 1.073
_refine_ls_R_factor_all 0.0236
_refine_ls_R_factor_gt 0.0232
_refine_ls_shift/su_max 0.001
_refine_ls_shift/su_mean 0.000
_refine_ls_structure_factor_coef Fsqd
_refine_ls_weighting_details 'calc w=1/[\s^2^(Fo^2^)+(0.0370P)^2^+2.1013P] where P=(Fo^2^+2Fc^2^)/3'
_refine_ls_weighting_scheme calc
_refine_ls_wR_factor_gt 0.0609
_refine_ls_wR_factor_ref 0.0612
_reflns_number_gt 5702
_reflns_number_total 5774
_reflns_threshold_expression >2sigma(I)
_cod_data_source_file am8b02709_si_002.cif
_cod_data_source_block dan7503
_cod_original_cell_volume 1430.27(5)
_cod_original_sg_symbol_H-M P-1
_cod_database_code 4515269

loop_
_symmetry_equiv_pos_as_xyz
'x, y, z'
'-x, -y, -z'

loop_
_atom_site_label
_atom_site_type_symbol
_atom_site_fract_x
_atom_site_fract_y
_atom_site_fract_z
_atom_site_U_iso_or_equiv
_atom_site_adp_type
_atom_site_occupancy
_atom_site_symmetry_multiplicity
_atom_site_calc_flag
_atom_site_refinement_flags
Pt1 Pt 0.464984(11) 0.474206(10) 0.318947(7) 0.02208(5) Uani 1 1 d .
P1 P 0.28886(9) 0.42696(8) 0.18970(5) 0.02234(15) Uani 1 1 d .
N1 N 0.5803(3) 0.6676(3) 0.33469(18) 0.0278(5) Uani 1 1 d .
N2 N 0.5604(4) 0.7633(3) 0.2921(2) 0.0320(6) Uani 1 1 d .
N3 N 0.6322(3) 0.5050(3) 0.42977(18) 0.0266(5) Uani 1 1 d .
N4 N 0.4074(3) 0.2963(3) 0.34851(18) 0.0267(5) Uani 1 1 d .
N5 N 0.2903(3) 0.1853(3) 0.31337(19) 0.0297(6) Uani 1 1 d .
F1 F 0.7852(4) 1.1054(3) 0.3626(2) 0.0678(8) Uani 1 1 d .
F2 F 0.7719(4) 0.9759(3) 0.2391(2) 0.0719(9) Uani 1 1 d .
F3 F 0.5681(3) 1.0232(3) 0.2674(2) 0.0601(7) Uani 1 1 d .
F4 F 0.2685(5) -0.1152(3) 0.3849(3) 0.1056(15) Uani 1 1 d U
F5 F 0.0819(4) -0.0211(4) 0.3705(3) 0.0979(13) Uani 1 1 d U
F6 F 0.1582(5) -0.0951(3) 0.2629(2) 0.0977(13) Uani 1 1 d U
C1 C 0.6789(4) 0.8710(3) 0.3355(2) 0.0338(7) Uani 1 1 d .
C2 C 0.7753(4) 0.8477(4) 0.4064(2) 0.0329(7) Uani 1 1 d .
H2 H 0.8648 0.9075 0.4462 0.039 Uiso 1 1 calc R
C3 C 0.7079(4) 0.7158(3) 0.4044(2) 0.0297(7) Uani 1 1 d .
C4 C 0.7403(4) 0.6241(3) 0.4582(2) 0.0292(6) Uani 1 1 d .
C5 C 0.8619(4) 0.6427(4) 0.5302(2) 0.0351(7) Uani 1 1 d .
H5 H 0.9386 0.7250 0.5516 0.042 Uiso 1 1 calc R
C6 C 0.8684(4) 0.5376(4) 0.5702(2) 0.0386(8) Uani 1 1 d .
H6 H 0.9506 0.5490 0.6191 0.046 Uiso 1 1 calc R
C7 C 0.7553(4) 0.4158(4) 0.5390(2) 0.0352(7) Uani 1 1 d .
H7 H 0.7605 0.3449 0.5663 0.042 Uiso 1 1 calc R
C8 C 0.6348(4) 0.4007(3) 0.4668(2) 0.0276(6) Uani 1 1 d .
C9 C 0.5047(4) 0.2847(3) 0.4218(2) 0.0279(6) Uani 1 1 d .
C10 C 0.4483(4) 0.1594(4) 0.4338(2) 0.0345(7) Uani 1 1 d .
H10 H 0.4895 0.1213 0.4781 0.041 Uiso 1 1 calc R
C11 C 0.3167(4) 0.1029(4) 0.3655(2) 0.0319(7) Uani 1 1 d .
C12 C 0.6995(5) 0.9933(4) 0.3013(3) 0.0415(9) Uani 1 1 d .
C13 C 0.2083(5) -0.0315(4) 0.3449(3) 0.0468(10) Uani 1 1 d .
C21 C 0.3244(4) 0.5406(3) 0.1228(2) 0.0271(6) Uani 1 1 d .
C22 C 0.4753(4) 0.5778(4) 0.1182(2) 0.0340(7) Uani 1 1 d .
H22 H 0.5547 0.5509 0.1529 0.041 Uiso 1 1 calc R
C23 C 0.5093(5) 0.6541(4) 0.0629(3) 0.0406(8) Uani 1 1 d .
H23 H 0.6116 0.6795 0.0606 0.049 Uiso 1 1 calc R
C24 C 0.3931(6) 0.6930(4) 0.0112(3) 0.0462(10) Uani 1 1 d .
H24 H 0.4160 0.7450 -0.0263 0.055 Uiso 1 1 calc R
C25 C 0.2434(5) 0.6552(5) 0.0148(3) 0.0501(10) Uani 1 1 d .
H25 H 0.1640 0.6807 -0.0210 0.060 Uiso 1 1 calc R
C26 C 0.2087(4) 0.5801(4) 0.0706(2) 0.0387(8) Uani 1 1 d .
H26 H 0.1063 0.5558 0.0730 0.046 Uiso 1 1 calc R
C31 C 0.0971(3) 0.4273(3) 0.20300(19) 0.0245(6) Uani 1 1 d .
C32 C 0.0557(4) 0.5521(4) 0.2271(2) 0.0335(7) Uani 1 1 d .
H32 H 0.1245 0.6349 0.2329 0.040 Uiso 1 1 calc R
C33 C -0.0875(5) 0.5542(4) 0.2426(3) 0.0412(8) Uani 1 1 d .
H33 H -0.1161 0.6381 0.2582 0.049 Uiso 1 1 calc R
C34 C -0.1873(4) 0.4323(4) 0.2350(2) 0.0393(8) Uani 1 1 d .
H34 H -0.2841 0.4337 0.2452 0.047 Uiso 1 1 calc R
C35 C -0.1465(4) 0.3085(4) 0.2124(2) 0.0349(7) Uani 1 1 d .
H35 H -0.2152 0.2262 0.2077 0.042 Uiso 1 1 calc R
C36 C -0.0040(4) 0.3054(3) 0.1966(2) 0.0288(6) Uani 1 1 d .
H36 H 0.0241 0.2210 0.1817 0.035 Uiso 1 1 calc R
C41 C 0.2729(4) 0.2606(3) 0.1158(2) 0.0265(6) Uani 1 1 d .
C42 C 0.3710(4) 0.1759(4) 0.1364(2) 0.0335(7) Uani 1 1 d .
H42 H 0.4439 0.2016 0.1908 0.040 Uiso 1 1 calc R
C43 C 0.3613(6) 0.0528(4) 0.0764(3) 0.0466(10) Uani 1 1 d .
H43 H 0.4266 -0.0052 0.0906 0.056 Uiso 1 1 calc R
C44 C 0.2554(6) 0.0162(4) -0.0038(3) 0.0478(10) Uani 1 1 d .
H44 H 0.2504 -0.0660 -0.0445 0.057 Uiso 1 1 calc R
C45 C 0.1566(5) 0.0989(4) -0.0251(3) 0.0446(9) Uani 1 1 d .
H45 H 0.0837 0.0723 -0.0796 0.054 Uiso 1 1 calc R
C46 C 0.1657(4) 0.2216(4) 0.0345(2) 0.0347(7) Uani 1 1 d .
H46 H 0.0995 0.2787 0.0200 0.042 Uiso 1 1 calc R

loop_
_atom_site_aniso_label
_atom_site_aniso_U_11
_atom_site_aniso_U_22
_atom_site_aniso_U_33
_atom_site_aniso_U_23
_atom_site_aniso_U_13
_atom_site_aniso_U_12
Pt1 0.02078(7) 0.02135(7) 0.02421(8) 0.00832(5) 0.00497(5) 0.00400(5)
P1 0.0211(4) 0.0213(4) 0.0244(4) 0.0076(3) 0.0049(3) 0.0041(3)
N1 0.0263(13) 0.0273(13) 0.0300(14) 0.0113(11) 0.0048(11) 0.0061(11)
N2 0.0351(15) 0.0240(13) 0.0369(15) 0.0123(12) 0.0074(12) 0.0051(12)
N3 0.0246(13) 0.0285(14) 0.0267(13) 0.0095(11) 0.0061(11) 0.0054(11)
N4 0.0248(13) 0.0257(13) 0.0290(13) 0.0093(11) 0.0064(11) 0.0033(11)
N5 0.0284(14) 0.0214(13) 0.0374(15) 0.0094(11) 0.0083(12) -0.0004(11)
F1 0.079(2) 0.0284(12) 0.078(2) 0.0170(13) -0.0007(16) -0.0095(13)
F2 0.102(2) 0.0588(17) 0.089(2) 0.0458(16) 0.060(2) 0.0267(17)
F3 0.0597(16) 0.0498(15) 0.0770(19) 0.0346(14) 0.0103(14) 0.0176(13)
F4 0.097(3) 0.0531(18) 0.148(3) 0.066(2) -0.019(2) -0.0133(17)
F5 0.064(2) 0.077(2) 0.146(4) 0.022(2) 0.047(2) -0.0169(18)
F6 0.140(3) 0.0505(18) 0.067(2) 0.0051(15) 0.012(2) -0.036(2)
C1 0.0361(18) 0.0245(16) 0.0400(19) 0.0104(14) 0.0115(15) 0.0017(14)
C2 0.0326(17) 0.0281(16) 0.0338(17) 0.0073(14) 0.0076(14) -0.0002(14)
C3 0.0269(16) 0.0305(16) 0.0290(16) 0.0068(13) 0.0063(13) 0.0035(13)
C4 0.0293(16) 0.0294(16) 0.0283(16) 0.0070(13) 0.0098(13) 0.0039(13)
C5 0.0303(17) 0.0380(19) 0.0312(17) 0.0086(14) 0.0029(14) 0.0012(15)
C6 0.0332(18) 0.049(2) 0.0277(17) 0.0107(15) -0.0003(14) 0.0064(16)
C7 0.0360(18) 0.0407(19) 0.0308(17) 0.0164(15) 0.0058(14) 0.0097(15)
C8 0.0280(16) 0.0309(16) 0.0263(15) 0.0095(13) 0.0094(13) 0.0087(13)
C9 0.0289(16) 0.0275(16) 0.0286(16) 0.0107(13) 0.0076(13) 0.0067(13)
C10 0.0396(19) 0.0348(18) 0.0360(18) 0.0188(15) 0.0126(15) 0.0114(15)
C11 0.0323(17) 0.0273(16) 0.0398(18) 0.0150(14) 0.0115(15) 0.0065(14)
C12 0.049(2) 0.0283(18) 0.050(2) 0.0148(17) 0.0154(19) 0.0070(17)
C13 0.050(2) 0.032(2) 0.057(3) 0.0194(18) 0.012(2) -0.0002(18)
C21 0.0294(16) 0.0244(15) 0.0274(15) 0.0087(12) 0.0078(13) 0.0040(12)
C22 0.0338(18) 0.0365(18) 0.0357(18) 0.0116(15) 0.0144(14) 0.0097(15)
C23 0.042(2) 0.041(2) 0.040(2) 0.0112(16) 0.0225(17) -0.0007(16)
C24 0.068(3) 0.037(2) 0.044(2) 0.0219(17) 0.026(2) 0.0101(19)
C25 0.048(2) 0.063(3) 0.052(2) 0.039(2) 0.0131(19) 0.018(2)
C26 0.0342(18) 0.047(2) 0.0395(19) 0.0249(17) 0.0070(15) 0.0071(16)
C31 0.0228(14) 0.0259(15) 0.0244(14) 0.0075(12) 0.0043(11) 0.0071(12)
C32 0.0342(18) 0.0275(16) 0.0400(19) 0.0085(14) 0.0113(15) 0.0099(14)
C33 0.044(2) 0.044(2) 0.046(2) 0.0153(17) 0.0181(17) 0.0253(18)
C34 0.0285(17) 0.059(2) 0.0377(19) 0.0176(18) 0.0143(15) 0.0174(17)
C35 0.0271(16) 0.043(2) 0.0340(17) 0.0140(15) 0.0091(14) 0.0012(15)
C36 0.0296(16) 0.0282(16) 0.0279(15) 0.0095(13) 0.0056(13) 0.0051(13)
C41 0.0268(15) 0.0238(15) 0.0289(15) 0.0064(12) 0.0106(13) 0.0030(12)
C42 0.0365(18) 0.0308(17) 0.0359(18) 0.0090(14) 0.0123(15) 0.0119(15)
C43 0.059(3) 0.035(2) 0.050(2) 0.0074(18) 0.020(2) 0.0199(19)
C44 0.063(3) 0.0310(19) 0.044(2) -0.0018(17) 0.018(2) 0.0077(19)
C45 0.047(2) 0.042(2) 0.0334(19) -0.0014(16) 0.0076(17) 0.0010(18)
C46 0.0319(17) 0.0343(18) 0.0334(17) 0.0046(14) 0.0068(14) 0.0049(14)

loop_
_atom_type_symbol
_atom_type_description
_atom_type_scat_dispersion_real
_atom_type_scat_dispersion_imag
_atom_type_scat_source
C C 0.0033 0.0016 'International Tables Vol C Tables 4.2.6.8 and 6.1.1.4'
H H 0.0000 0.0000 'International Tables Vol C Tables 4.2.6.8 and 6.1.1.4'
N N 0.0061 0.0033 'International Tables Vol C Tables 4.2.6.8 and 6.1.1.4'
F F 0.0171 0.0103 'International Tables Vol C Tables 4.2.6.8 and 6.1.1.4'
P P 0.1023 0.0942 'International Tables Vol C Tables 4.2.6.8 and 6.1.1.4'
Pt Pt -1.7033 8.3905 'International Tables Vol C Tables 4.2.6.8 and 6.1.1.4'

loop_
_geom_angle_atom_site_label_1
_geom_angle_atom_site_label_2
_geom_angle_atom_site_label_3
_geom_angle
N4 Pt1 N1 157.76(12)
N4 Pt1 N3 79.00(11)
N1 Pt1 N3 78.92(11)
N4 Pt1 P1 99.47(8)
N1 Pt1 P1 102.75(8)
N3 Pt1 P1 175.06(8)
C31 P1 C21 107.19(15)
C31 P1 C41 105.99(14)
C21 P1 C41 100.82(15)
C31 P1 Pt1 111.02(10)
C21 P1 Pt1 116.11(11)
C41 P1 Pt1 114.73(11)
N2 N1 C3 110.9(3)
N2 N1 Pt1 134.5(2)
C3 N1 Pt1 114.6(2)
C1 N2 N1 104.7(3)
C4 N3 C8 124.1(3)
C4 N3 Pt1 118.0(2)
C8 N3 Pt1 117.7(2)
N5 N4 C9 111.2(3)
N5 N4 Pt1 133.9(2)
C9 N4 Pt1 114.9(2)
N4 N5 C11 104.5(3)
N2 C1 C2 112.9(3)
N2 C1 C12 119.1(3)
C2 C1 C12 127.9(3)
C3 C2 C1 103.3(3)
C3 C2 H2 128.3
C1 C2 H2 128.3
N1 C3 C2 108.1(3)
N1 C3 C4 116.7(3)
C2 C3 C4 135.1(3)
N3 C4 C5 118.8(3)
N3 C4 C3 111.6(3)
C5 C4 C3 129.6(3)
C4 C5 C6 118.7(3)
C4 C5 H5 120.7
C6 C5 H5 120.7
C5 C6 C7 121.0(3)
C5 C6 H6 119.5
C7 C6 H6 119.5
C8 C7 C6 118.8(3)
C8 C7 H7 120.6
C6 C7 H7 120.6
N3 C8 C7 118.6(3)
N3 C8 C9 112.1(3)
C7 C8 C9 129.4(3)
N4 C9 C10 107.7(3)
N4 C9 C8 116.2(3)
C10 C9 C8 136.1(3)
C9 C10 C11 103.8(3)
C9 C10 H10 128.1
C11 C10 H10 128.1
N5 C11 C10 112.9(3)
N5 C11 C13 119.0(3)
C10 C11 C13 128.2(3)
F3 C12 F1 106.9(3)
F3 C12 F2 106.2(4)
F1 C12 F2 106.0(4)
F3 C12 C1 113.5(4)
F1 C12 C1 111.8(4)
F2 C12 C1 111.9(3)
F6 C13 F4 107.7(4)
F6 C13 F5 105.0(4)
F4 C13 F5 104.5(4)
F6 C13 C11 114.4(4)
F4 C13 C11 112.1(4)
F5 C13 C11 112.5(4)
C26 C21 C22 118.9(3)
C26 C21 P1 123.7(3)
C22 C21 P1 117.1(3)
C23 C22 C21 120.5(3)
C23 C22 H22 119.7
C21 C22 H22 119.7
C24 C23 C22 120.0(4)
C24 C23 H23 120.0
C22 C23 H23 120.0
C25 C24 C23 119.7(3)
C25 C24 H24 120.1
C23 C24 H24 120.1
C24 C25 C26 120.6(4)
C24 C25 H25 119.7
C26 C25 H25 119.7
C25 C26 C21 120.2(4)
C25 C26 H26 119.9
C21 C26 H26 119.9
C36 C31 C32 119.6(3)
C36 C31 P1 120.7(2)
C32 C31 P1 119.5(2)
C33 C32 C31 120.1(3)
C33 C32 H32 120.0
C31 C32 H32 120.0
C34 C33 C32 119.7(3)
C34 C33 H33 120.2
C32 C33 H33 120.2
C35 C34 C33 120.7(3)
C35 C34 H34 119.6
C33 C34 H34 119.6
C34 C35 C36 120.0(3)
C34 C35 H35 120.0
C36 C35 H35 120.0
C35 C36 C31 120.0(3)
C35 C36 H36 120.0
C31 C36 H36 120.0
C42 C41 C46 119.4(3)
C42 C41 P1 121.5(3)
C46 C41 P1 118.9(3)
C41 C42 C43 120.1(4)
C41 C42 H42 120.0
C43 C42 H42 120.0
C44 C43 C42 119.7(4)
C44 C43 H43 120.1
C42 C43 H43 120.1
C45 C44 C43 120.9(4)
C45 C44 H44 119.5
C43 C44 H44 119.5
C44 C45 C46 119.5(4)
C44 C45 H45 120.2
C46 C45 H45 120.2
C45 C46 C41 120.3(4)
C45 C46 H46 119.8
C41 C46 H46 119.8

loop_
_geom_bond_atom_site_label_1
_geom_bond_atom_site_label_2
_geom_bond_distance
Pt1 N4 2.011(3)
Pt1 N1 2.015(3)
Pt1 N3 2.024(3)
Pt1 P1 2.2575(8)
P1 C31 1.816(3)
P1 C21 1.817(3)
P1 C41 1.823(3)
N1 N2 1.343(4)
N1 C3 1.368(4)
N2 C1 1.341(5)
N3 C4 1.348(4)
N3 C8 1.348(4)
N4 N5 1.339(4)
N4 C9 1.372(4)
N5 C11 1.348(4)
F1 C12 1.332(5)
F2 C12 1.337(5)
F3 C12 1.322(5)
F4 C13 1.315(5)
F5 C13 1.330(6)
F6 C13 1.299(6)
C1 C2 1.391(5)
C1 C12 1.490(5)
C2 C3 1.379(5)
C2 H2 0.9400
C3 C4 1.455(5)
C4 C5 1.383(5)
C5 C6 1.389(5)
C5 H5 0.9400
C6 C7 1.390(5)
C6 H6 0.9400
C7 C8 1.386(5)
C7 H7 0.9400
C8 C9 1.453(5)
C9 C10 1.377(5)
C10 C11 1.383(5)
C10 H10 0.9400
C11 C13 1.475(5)
C21 C26 1.384(5)
C21 C22 1.393(5)
C22 C23 1.382(5)
C22 H22 0.9400
C23 C24 1.379(6)
C23 H23 0.9400
C24 C25 1.377(6)
C24 H24 0.9400
C25 C26 1.383(5)
C25 H25 0.9400
C26 H26 0.9400
C31 C36 1.392(5)
C31 C32 1.395(4)
C32 C33 1.392(5)
C32 H32 0.9400
C33 C34 1.381(6)
C33 H33 0.9400
C34 C35 1.379(6)
C34 H34 0.9400
C35 C36 1.389(5)
C35 H35 0.9400
C36 H36 0.9400
C41 C42 1.390(5)
C41 C46 1.398(5)
C42 C43 1.394(5)
C42 H42 0.9400
C43 C44 1.381(7)
C43 H43 0.9400
C44 C45 1.381(7)
C44 H44 0.9400
C45 C46 1.389(5)
C45 H45 0.9400
C46 H46 0.9400

loop_
_geom_torsion_atom_site_label_1
_geom_torsion_atom_site_label_2
_geom_torsion_atom_site_label_3
_geom_torsion_atom_site_label_4
_geom_torsion
N4 Pt1 P1 C31 72.50(13)
N1 Pt1 P1 C31 -106.72(14)
N3 Pt1 P1 C31 144.1(9)
N4 Pt1 P1 C21 -164.75(14)
N1 Pt1 P1 C21 16.03(15)
N3 Pt1 P1 C21 -93.2(9)
N4 Pt1 P1 C41 -47.63(14)
N1 Pt1 P1 C41 133.15(14)
N3 Pt1 P1 C41 23.9(9)
N4 Pt1 N1 N2 -169.7(3)
N3 Pt1 N1 N2 -176.5(3)
P1 Pt1 N1 N2 8.2(3)
N4 Pt1 N1 C3 9.7(4)
N3 Pt1 N1 C3 3.0(2)
P1 Pt1 N1 C3 -172.3(2)
C3 N1 N2 C1 1.0(4)
Pt1 N1 N2 C1 -179.5(3)
N4 Pt1 N3 C4 178.5(3)
N1 Pt1 N3 C4 -4.1(2)
P1 Pt1 N3 C4 106.1(9)
N4 Pt1 N3 C8 3.4(2)
N1 Pt1 N3 C8 -179.2(3)
P1 Pt1 N3 C8 -69.0(10)
N1 Pt1 N4 N5 169.5(3)
N3 Pt1 N4 N5 176.3(3)
P1 Pt1 N4 N5 -8.5(3)
N1 Pt1 N4 C9 -8.2(4)
N3 Pt1 N4 C9 -1.4(2)
P1 Pt1 N4 C9 173.8(2)
C9 N4 N5 C11 -0.6(4)
Pt1 N4 N5 C11 -178.4(2)
N1 N2 C1 C2 -0.7(4)
N1 N2 C1 C12 175.3(3)
N2 C1 C2 C3 0.1(4)
C12 C1 C2 C3 -175.5(4)
N2 N1 C3 C2 -0.9(4)
Pt1 N1 C3 C2 179.4(2)
N2 N1 C3 C4 178.0(3)
Pt1 N1 C3 C4 -1.7(4)
C1 C2 C3 N1 0.5(4)
C1 C2 C3 C4 -178.1(4)
C8 N3 C4 C5 -0.5(5)
Pt1 N3 C4 C5 -175.2(2)
C8 N3 C4 C3 179.0(3)
Pt1 N3 C4 C3 4.3(4)
N1 C3 C4 N3 -1.6(4)
C2 C3 C4 N3 176.9(4)
N1 C3 C4 C5 177.8(3)
C2 C3 C4 C5 -3.7(7)
N3 C4 C5 C6 0.4(5)
C3 C4 C5 C6 -179.0(3)
C4 C5 C6 C7 -0.1(6)
C5 C6 C7 C8 -0.1(6)
C4 N3 C8 C7 0.3(5)
Pt1 N3 C8 C7 175.0(2)
C4 N3 C8 C9 -179.3(3)
Pt1 N3 C8 C9 -4.5(4)
C6 C7 C8 N3 0.0(5)
C6 C7 C8 C9 179.5(3)
N5 N4 C9 C10 0.7(4)
Pt1 N4 C9 C10 178.9(2)
N5 N4 C9 C8 -178.7(3)
Pt1 N4 C9 C8 -0.5(4)
N3 C8 C9 N4 3.2(4)
C7 C8 C9 N4 -176.3(3)
N3 C8 C9 C10 -176.0(4)
C7 C8 C9 C10 4.6(7)
N4 C9 C10 C11 -0.4(4)
C8 C9 C10 C11 178.8(4)
N4 N5 C11 C10 0.3(4)
N4 N5 C11 C13 -179.5(3)
C9 C10 C11 N5 0.1(4)
C9 C10 C11 C13 179.9(4)
N2 C1 C12 F3 38.1(5)
C2 C1 C12 F3 -146.6(4)
N2 C1 C12 F1 159.2(4)
C2 C1 C12 F1 -25.5(6)
N2 C1 C12 F2 -82.1(5)
C2 C1 C12 F2 93.2(5)
N5 C11 C13 F6 39.3(6)
C10 C11 C13 F6 -140.5(5)
N5 C11 C13 F4 162.3(4)
C10 C11 C13 F4 -17.5(7)
N5 C11 C13 F5 -80.4(5)
C10 C11 C13 F5 99.8(5)
C31 P1 C21 C26 -19.0(4)
C41 P1 C21 C26 91.6(3)
Pt1 P1 C21 C26 -143.8(3)
C31 P1 C21 C22 167.5(3)
C41 P1 C21 C22 -81.8(3)
Pt1 P1 C21 C22 42.8(3)
C26 C21 C22 C23 0.6(5)
P1 C21 C22 C23 174.4(3)
C21 C22 C23 C24 -0.6(6)
C22 C23 C24 C25 -0.1(6)
C23 C24 C25 C26 0.8(7)
C24 C25 C26 C21 -0.8(7)
C22 C21 C26 C25 0.1(6)
P1 C21 C26 C25 -173.3(3)
C21 P1 C31 C36 137.0(3)
C41 P1 C31 C36 29.9(3)
Pt1 P1 C31 C36 -95.3(3)
C21 P1 C31 C32 -48.5(3)
C41 P1 C31 C32 -155.6(3)
Pt1 P1 C31 C32 79.2(3)
C36 C31 C32 C33 -1.6(5)
P1 C31 C32 C33 -176.1(3)
C31 C32 C33 C34 0.7(6)
C32 C33 C34 C35 0.2(6)
C33 C34 C35 C36 -0.4(6)
C34 C35 C36 C31 -0.5(5)
C32 C31 C36 C35 1.4(5)
P1 C31 C36 C35 175.9(3)
C31 P1 C41 C42 -127.5(3)
C21 P1 C41 C42 120.9(3)
Pt1 P1 C41 C42 -4.6(3)
C31 P1 C41 C46 56.5(3)
C21 P1 C41 C46 -55.1(3)
Pt1 P1 C41 C46 179.4(2)
C46 C41 C42 C43 -0.4(5)
P1 C41 C42 C43 -176.4(3)
C41 C42 C43 C44 0.8(6)
C42 C43 C44 C45 -1.2(7)
C43 C44 C45 C46 1.1(7)
C44 C45 C46 C41 -0.7(6)
C42 C41 C46 C45 0.3(5)
P1 C41 C46 C45 176.4(3)
